data_7154751
loop_
_publ_author_name
'Rawat, Varun'
'Press, Konstantin'
'Goldberg, Israel'
'Vigalok, Arkadi'

_publ_section_title
;
 Straightforward synthesis and catalytic applications of rigid N,O-type
 calixarene ligands.
;
_journal_issue 46
_journal_name_full 'Organic &amp; biomolecular chemistry'
_journal_page_first 11189
_journal_page_last 11193
_journal_paper_doi 10.1039/c5ob01987g
_journal_volume 13
_journal_year 2015
_chemical_formula_moiety 'C54 H74 N2 O2'
_chemical_formula_sum 'C54 H74 N2 O2'
_chemical_formula_weight 783.15
_chemical_name_systematic
; 
 ? 
;
_space_group_IT_number 2
_symmetry_cell_setting triclinic
_symmetry_space_group_name_Hall '-P 1'
_symmetry_space_group_name_H-M 'P -1'
_atom_sites_solution_hydrogens geom
_atom_sites_solution_primary direct
_atom_sites_solution_secondary difmap
_audit_creation_method SHELXL-97
_audit_update_record
;
2015-09-24 deposited with the CCDC.
2015-10-12 downloaded from the CCDC.
;
_cell_angle_alpha 96.271(2)
_cell_angle_beta 101.891(2)
_cell_angle_gamma 99.527(2)
_cell_formula_units_Z 4
_cell_length_a 14.9722(5)
_cell_length_b 15.3987(5)
_cell_length_c 21.4056(6)
_cell_measurement_reflns_used 12990
_cell_measurement_temperature 110(2)
_cell_measurement_theta_max 25.42
_cell_measurement_theta_min 1.76
_cell_volume 4709.8(3)
_computing_cell_refinement 'Saint, Bruker-AXS'
_computing_data_collection 'Apex2, Bruker-AXS'
_computing_data_reduction 'Saint- Bruker-AXS'
_computing_structure_refinement 'SHELXL-97 (Sheldrick, 2008)'
_computing_structure_solution 'SHELXTL-2013 (Sheldrick, 2008)'
_diffrn_ambient_temperature 110(2)
_diffrn_detector_area_resol_mean 1.75
_diffrn_measured_fraction_theta_full 0.995
_diffrn_measured_fraction_theta_max 0.995
_diffrn_measurement_device_type 'ApexDuo, Bruker-AXS'
_diffrn_measurement_method '1.0 deg. \f and \w scans'
_diffrn_radiation_monochromator graphite
_diffrn_radiation_source 'fine-focus sealed tube'
_diffrn_radiation_type MoK\a
_diffrn_radiation_wavelength 0.71073
_diffrn_reflns_av_R_equivalents 0.0358
_diffrn_reflns_av_sigmaI/netI 0.0386
_diffrn_reflns_limit_h_max 18
_diffrn_reflns_limit_h_min -18
_diffrn_reflns_limit_k_max 18
_diffrn_reflns_limit_k_min -18
_diffrn_reflns_limit_l_max 25
_diffrn_reflns_limit_l_min -25
_diffrn_reflns_number 63231
_diffrn_reflns_theta_full 25.42
_diffrn_reflns_theta_max 25.42
_diffrn_reflns_theta_min 1.76
_diffrn_standards_number 0
_exptl_absorpt_coefficient_mu 0.066
_exptl_absorpt_correction_T_max 0.9935
_exptl_absorpt_correction_T_min 0.9838
_exptl_absorpt_correction_type multi-scan
_exptl_absorpt_process_details 'Sadabs, Bruker-AXS'
_exptl_crystal_colour colorless
_exptl_crystal_density_diffrn 1.104
_exptl_crystal_density_method 'not measured'
_exptl_crystal_description plate
_exptl_crystal_F_000 1712
_exptl_crystal_size_max 0.25
_exptl_crystal_size_mid 0.25
_exptl_crystal_size_min 0.10
_refine_diff_density_max 0.540
_refine_diff_density_min -0.330
_refine_diff_density_rms 0.044
_refine_ls_extinction_method none
_refine_ls_goodness_of_fit_ref 0.993
_refine_ls_hydrogen_treatment constr
_refine_ls_matrix_type full
_refine_ls_number_parameters 1073
_refine_ls_number_reflns 17278
_refine_ls_number_restraints 0
_refine_ls_restrained_S_all 0.993
_refine_ls_R_factor_all 0.0682
_refine_ls_R_factor_gt 0.0458
_refine_ls_shift/su_max 0.002
_refine_ls_shift/su_mean 0.000
_refine_ls_structure_factor_coef Fsqd
_refine_ls_weighting_details 'calc w=1/[\s^2^(Fo^2^)+(0.0616P)^2^+2.2885P] where P=(Fo^2^+2Fc^2^)/3'
_refine_ls_weighting_scheme calc
_refine_ls_wR_factor_gt 0.1126
_refine_ls_wR_factor_ref 0.1264
_reflns_number_gt 12990
_reflns_number_total 17278
_reflns_threshold_expression >2sigma(I)
_cod_data_source_file c5ob01987g2.cif
_cod_data_source_block ar109
_cod_depositor_comments 'Adding full bibliography for 7154751--7154753.cif.'
_cod_database_code 7154751

loop_
_symmetry_equiv_pos_as_xyz
'x, y, z'
'-x, -y, -z'

loop_
_atom_site_label
_atom_site_type_symbol
_atom_site_fract_x
_atom_site_fract_y
_atom_site_fract_z
_atom_site_U_iso_or_equiv
_atom_site_adp_type
_atom_site_occupancy
_atom_site_symmetry_multiplicity
_atom_site_calc_flag
_atom_site_refinement_flags
O1 O 0.30002(8) 0.95664(8) 0.45996(5) 0.0189(3) Uani 1 1 d .
H1 H 0.2742 1.0029 0.4412 0.068(8) Uiso 1 1 d R
O2 O 0.45925(8) 1.32166(7) 0.04998(6) 0.0220(3) Uani 1 1 d .
H2 H 0.5120 1.3092 0.0727 0.053(7) Uiso 1 1 d R
O3 O 0.40066(8) 1.26119(7) 0.23824(5) 0.0204(3) Uani 1 1 d .
H3 H 0.3462 1.2793 0.2223 0.049(7) Uiso 1 1 d R
O4 O 0.30916(8) 0.88273(8) 0.29416(5) 0.0211(3) Uani 1 1 d .
H4 H 0.3534 0.8543 0.3150 0.054(7) Uiso 1 1 d R
N5 N 0.23025(9) 1.07226(9) 0.37515(6) 0.0172(3) Uani 1 1 d .
N6 N 0.23734(9) 1.31539(9) 0.16554(7) 0.0183(3) Uani 1 1 d .
N7 N 0.43910(9) 0.80982(9) 0.38162(6) 0.0179(3) Uani 1 1 d .
N8 N 0.50854(10) 1.08522(9) 0.15148(7) 0.0205(3) Uani 1 1 d .
C9 C 0.44517(11) 1.40477(11) 0.30603(7) 0.0166(3) Uani 1 1 d .
C10 C 0.55113(11) 1.30158(11) 0.30604(7) 0.0167(3) Uani 1 1 d .
C11 C 0.39625(11) 1.24419(11) 0.02467(7) 0.0176(4) Uani 1 1 d .
C12 C 0.24720(11) 0.91766(10) 0.49805(7) 0.0151(3) Uani 1 1 d .
C13 C 0.31389(11) 0.74673(11) 0.43867(8) 0.0174(3) Uani 1 1 d .
C14 C 0.35512(11) 0.75107(11) 0.38530(8) 0.0174(3) Uani 1 1 d .
C15 C 0.30304(11) 1.38596(11) 0.15105(8) 0.0170(3) Uani 1 1 d .
C16 C 0.31674(11) 1.39960(11) 0.08924(8) 0.0174(3) Uani 1 1 d .
C17 C 0.46461(11) 1.32293(11) 0.28333(7) 0.0164(3) Uani 1 1 d .
C18 C 0.16790(11) 0.94798(11) 0.50849(7) 0.0168(3) Uani 1 1 d .
C19 C 0.42224(12) 1.16197(11) 0.01295(7) 0.0180(4) Uani 1 1 d .
C20 C 0.64699(11) 1.27273(11) 0.09757(8) 0.0186(4) Uani 1 1 d .
H20 H 0.6615 1.2865 0.0582 0.022 Uiso 1 1 calc R
C21 C 0.25135(11) 0.83027(11) 0.24049(8) 0.0179(4) Uani 1 1 d .
C22 C 0.09821(11) 0.98103(11) 0.39912(8) 0.0162(3) Uani 1 1 d .
C23 C 0.42027(11) 1.51845(11) 0.19795(8) 0.0173(3) Uani 1 1 d .
H23 H 0.4570 1.5570 0.2353 0.021 Uiso 1 1 calc R
C24 C 0.14970(11) 1.00090(11) 0.35172(8) 0.0157(3) Uani 1 1 d .
C25 C 0.27497(11) 0.84627(11) 0.52598(7) 0.0164(3) Uani 1 1 d .
C26 C 0.35085(11) 0.80330(11) 0.50532(8) 0.0175(3) Uani 1 1 d .
H26A H 0.3732 0.7653 0.5373 0.021 Uiso 1 1 calc R
H26B H 0.4040 0.8502 0.5040 0.021 Uiso 1 1 calc R
C27 C 0.57934(11) 1.19798(11) 0.09592(8) 0.0173(3) Uani 1 1 d .
C28 C 0.30262(12) 1.25215(11) 0.00966(7) 0.0181(4) Uani 1 1 d .
C29 C 0.26411(11) 0.74510(11) 0.22066(8) 0.0191(4) Uani 1 1 d .
C30 C 0.43156(11) 1.53658(11) 0.13768(8) 0.0176(4) Uani 1 1 d .
C31 C 0.59935(12) 1.44348(11) 0.37851(8) 0.0193(4) Uani 1 1 d .
C32 C 0.69411(11) 1.32803(11) 0.15480(8) 0.0180(4) Uani 1 1 d .
C33 C 0.66785(11) 1.30692(11) 0.21067(8) 0.0185(4) Uani 1 1 d .
H33 H 0.6956 1.3456 0.2501 0.022 Uiso 1 1 calc R
C34 C 0.11712(11) 0.95201(11) 0.28938(8) 0.0176(4) Uani 1 1 d .
C35 C 0.51231(12) 1.46269(11) 0.35355(8) 0.0185(4) Uani 1 1 d .
H35 H 0.4985 1.5176 0.3697 0.022 Uiso 1 1 calc R
C36 C 0.22475(11) 0.80893(11) 0.56780(8) 0.0187(4) Uani 1 1 d .
H36 H 0.2444 0.7611 0.5879 0.022 Uiso 1 1 calc R
C37 C 0.13399(11) 1.01860(11) 0.47094(8) 0.0178(4) Uani 1 1 d .
H37A H 0.1856 1.0702 0.4763 0.021 Uiso 1 1 calc R
H37B H 0.0834 1.0395 0.4880 0.021 Uiso 1 1 calc R
C38 C 0.03226(11) 0.89173(11) 0.27559(8) 0.0196(4) Uani 1 1 d .
H38 H 0.0107 0.8594 0.2332 0.024 Uiso 1 1 calc R
C39 C 0.35682(11) 1.44562(11) 0.20535(8) 0.0166(3) Uani 1 1 d .
C40 C 0.11959(11) 0.90838(11) 0.55018(8) 0.0184(4) Uani 1 1 d .
H40 H 0.0660 0.9294 0.5578 0.022 Uiso 1 1 calc R
C41 C 0.18048(11) 0.86651(11) 0.20649(8) 0.0187(4) Uani 1 1 d .
C42 C 0.14708(11) 0.83877(11) 0.58124(8) 0.0190(4) Uani 1 1 d .
C43 C 0.60227(11) 1.23112(11) 0.21149(8) 0.0168(3) Uani 1 1 d .
C44 C 0.16399(12) 0.95661(11) 0.23226(8) 0.0187(4) Uani 1 1 d .
H44A H 0.1242 0.9794 0.1973 0.022 Uiso 1 1 calc R
H44B H 0.2243 0.9990 0.2461 0.022 Uiso 1 1 calc R
C45 C 0.26941(12) 1.33887(11) 0.02540(8) 0.0190(4) Uani 1 1 d .
H45A H 0.2022 1.3234 0.0244 0.023 Uiso 1 1 calc R
H45B H 0.2756 1.3742 -0.0100 0.023 Uiso 1 1 calc R
C46 C 0.35273(12) 1.08836(11) -0.01716(8) 0.0201(4) Uani 1 1 d .
H46 H 0.3701 1.0324 -0.0255 0.024 Uiso 1 1 calc R
C47 C 0.49866(12) 1.61774(11) 0.12779(8) 0.0210(4) Uani 1 1 d .
C48 C 0.57528(12) 1.21766(11) 0.27547(8) 0.0181(4) Uani 1 1 d .
H48A H 0.5211 1.1681 0.2677 0.022 Uiso 1 1 calc R
H48B H 0.6277 1.2015 0.3054 0.022 Uiso 1 1 calc R
C49 C 0.18662(12) 0.62828(11) 0.37515(8) 0.0207(4) Uani 1 1 d .
C50 C 0.37901(11) 1.47560(11) 0.08483(8) 0.0183(4) Uani 1 1 d .
H50 H 0.3860 1.4864 0.0431 0.022 Uiso 1 1 calc R
C51 C 0.61636(12) 1.36199(11) 0.35348(8) 0.0184(4) Uani 1 1 d .
H51 H 0.6750 1.3471 0.3695 0.022 Uiso 1 1 calc R
C52 C 0.56145(11) 1.17300(11) 0.15409(8) 0.0169(3) Uani 1 1 d .
C53 C -0.02242(11) 0.87612(11) 0.31958(8) 0.0205(4) Uani 1 1 d .
C54 C 0.20616(12) 0.69697(12) 0.16359(8) 0.0225(4) Uani 1 1 d .
H54 H 0.2145 0.6388 0.1496 0.027 Uiso 1 1 calc R
C55 C 0.31235(11) 1.08121(11) 0.34683(8) 0.0196(4) Uani 1 1 d .
H55A H 0.2984 1.1052 0.3056 0.024 Uiso 1 1 calc R
H55B H 0.3287 1.0221 0.3378 0.024 Uiso 1 1 calc R
C56 C 0.52273(12) 1.14823(11) 0.03090(8) 0.0201(4) Uani 1 1 d .
H56A H 0.5219 1.0838 0.0308 0.024 Uiso 1 1 calc R
H56B H 0.5546 1.1671 -0.0030 0.024 Uiso 1 1 calc R
C57 C 0.30947(11) 0.69473(11) 0.32683(8) 0.0187(4) Uani 1 1 d .
C58 C 0.35529(11) 1.43136(11) 0.27475(8) 0.0179(4) Uani 1 1 d .
H58A H 0.3482 1.4869 0.2996 0.021 Uiso 1 1 calc R
H58B H 0.3018 1.3841 0.2748 0.021 Uiso 1 1 calc R
C59 C 0.23032(11) 0.68603(11) 0.43135(8) 0.0193(4) Uani 1 1 d .
H59 H 0.2019 0.6844 0.4671 0.023 Uiso 1 1 calc R
C60 C 0.01446(11) 0.92101(11) 0.38212(8) 0.0193(4) Uani 1 1 d .
H60 H -0.0193 0.9099 0.4144 0.023 Uiso 1 1 calc R
C61 C 0.25929(12) 1.09357(11) -0.03546(8) 0.0223(4) Uani 1 1 d .
C62 C 0.12473(12) 0.81616(12) 0.14964(8) 0.0228(4) Uani 1 1 d .
H62 H 0.0766 0.8404 0.1255 0.027 Uiso 1 1 calc R
C63 C 0.51789(12) 0.76410(12) 0.38093(9) 0.0237(4) Uani 1 1 d .
H63A H 0.4948 0.7037 0.3559 0.028 Uiso 1 1 calc R
H63B H 0.5472 0.7578 0.4257 0.028 Uiso 1 1 calc R
C64 C 0.33629(12) 0.70548(12) 0.26256(8) 0.0216(4) Uani 1 1 d .
H64A H 0.3980 0.7449 0.2704 0.026 Uiso 1 1 calc R
H64B H 0.3401 0.6468 0.2404 0.026 Uiso 1 1 calc R
C65 C 0.23676(12) 1.17674(11) -0.02124(8) 0.0215(4) Uani 1 1 d .
H65 H 0.1735 1.1822 -0.0332 0.026 Uiso 1 1 calc R
C66 C 0.53872(12) 0.95466(11) 0.38714(9) 0.0223(4) Uani 1 1 d .
H66A H 0.5065 0.9597 0.3428 0.027 Uiso 1 1 calc R
H66B H 0.5597 1.0154 0.4119 0.027 Uiso 1 1 calc R
C67 C 0.77201(12) 1.40715(12) 0.15631(8) 0.0238(4) Uani 1 1 d .
C68 C 0.22932(12) 0.63371(11) 0.32346(8) 0.0206(4) Uani 1 1 d .
H68 H 0.2023 0.5940 0.2844 0.025 Uiso 1 1 calc R
C69 C 0.40987(12) 1.07334(12) 0.15247(9) 0.0238(4) Uani 1 1 d .
H69A H 0.3799 1.1139 0.1259 0.029 Uiso 1 1 calc R
H69B H 0.4031 1.0879 0.1973 0.029 Uiso 1 1 calc R
C70 C 0.15353(12) 1.34472(12) 0.17886(8) 0.0227(4) Uani 1 1 d .
H70A H 0.1105 1.3476 0.1376 0.027 Uiso 1 1 calc R
H70B H 0.1712 1.4052 0.2042 0.027 Uiso 1 1 calc R
C71 C 0.67151(12) 1.50976(12) 0.43062(8) 0.0245(4) Uani 1 1 d .
C72 C 0.75980(14) 1.44321(13) 0.09172(9) 0.0303(4) Uani 1 1 d .
H72A H 0.7671 1.3981 0.0581 0.046 Uiso 1 1 calc R
H72B H 0.8069 1.4972 0.0956 0.046 Uiso 1 1 calc R
H72C H 0.6976 1.4574 0.0801 0.046 Uiso 1 1 calc R
C73 C 0.39367(12) 1.14383(12) 0.39383(9) 0.0253(4) Uani 1 1 d .
H73A H 0.4089 1.1183 0.4343 0.030 Uiso 1 1 calc R
H73B H 0.4490 1.1498 0.3749 0.030 Uiso 1 1 calc R
C74 C 0.47175(11) 0.89944(11) 0.41892(8) 0.0188(4) Uani 1 1 d .
H74A H 0.5035 0.8953 0.4636 0.023 Uiso 1 1 calc R
H74B H 0.4180 0.9286 0.4210 0.023 Uiso 1 1 calc R
C75 C 0.18267(13) 1.01275(12) -0.06729(9) 0.0265(4) Uani 1 1 d .
C76 C 0.08713(13) 0.79376(12) 0.62336(9) 0.0256(4) Uani 1 1 d .
C77 C 0.10469(13) 1.28118(12) 0.21612(9) 0.0280(4) Uani 1 1 d .
H77A H 0.0466 1.3001 0.2221 0.034 Uiso 1 1 calc R
H77B H 0.1452 1.2833 0.2593 0.034 Uiso 1 1 calc R
C78 C 0.16811(13) 1.15973(12) 0.16271(9) 0.0277(4) Uani 1 1 d .
H78A H 0.2135 1.1557 0.2026 0.033 Uiso 1 1 calc R
H78B H 0.1509 1.1004 0.1358 0.033 Uiso 1 1 calc R
C79 C 0.20294(13) 1.15947(11) 0.38418(9) 0.0238(4) Uani 1 1 d .
H79A H 0.1455 1.1530 0.4007 0.029 Uiso 1 1 calc R
H79B H 0.1896 1.1814 0.3421 0.029 Uiso 1 1 calc R
C80 C 0.58997(12) 0.81539(12) 0.35107(10) 0.0288(4) Uani 1 1 d .
H80A H 0.5628 0.8151 0.3048 0.035 Uiso 1 1 calc R
H80B H 0.6440 0.7855 0.3542 0.035 Uiso 1 1 calc R
C81 C 0.21286(12) 1.22718(11) 0.12610(8) 0.0220(4) Uani 1 1 d .
H81A H 0.2695 1.2095 0.1159 0.026 Uiso 1 1 calc R
H81B H 0.1691 1.2290 0.0850 0.026 Uiso 1 1 calc R
C82 C 0.62255(12) 0.91130(12) 0.38478(9) 0.0280(4) Uani 1 1 d .
H82A H 0.6588 0.9123 0.4292 0.034 Uiso 1 1 calc R
H82B H 0.6634 0.9450 0.3611 0.034 Uiso 1 1 calc R
C83 C 0.55811(13) 1.02758(12) 0.18962(9) 0.0267(4) Uani 1 1 d .
H83A H 0.5543 1.0402 0.2352 0.032 Uiso 1 1 calc R
H83B H 0.6245 1.0395 0.1879 0.032 Uiso 1 1 calc R
C84 C -0.11990(12) 0.81768(12) 0.30074(9) 0.0263(4) Uani 1 1 d .
C85 C 0.56802(13) 1.58721(13) 0.09103(9) 0.0303(4) Uani 1 1 d .
H85A H 0.6127 1.6391 0.0867 0.045 Uiso 1 1 calc R
H85B H 0.5346 1.5562 0.0481 0.045 Uiso 1 1 calc R
H85C H 0.6012 1.5468 0.1148 0.045 Uiso 1 1 calc R
C86 C 0.09359(13) 0.56418(13) 0.36642(9) 0.0302(4) Uani 1 1 d .
C87 C 0.51547(15) 0.93065(12) 0.16323(10) 0.0336(5) Uani 1 1 d .
H87A H 0.5470 0.8917 0.1905 0.040 Uiso 1 1 calc R
H87B H 0.5242 0.9167 0.1189 0.040 Uiso 1 1 calc R
C88 C 0.08170(14) 1.18580(13) 0.18034(10) 0.0326(5) Uani 1 1 d .
H88A H 0.0578 1.1445 0.2081 0.039 Uiso 1 1 calc R
H88B H 0.0326 1.1811 0.1406 0.039 Uiso 1 1 calc R
C89 C 0.55418(14) 1.67306(13) 0.19169(9) 0.0336(5) Uani 1 1 d .
H89A H 0.5114 1.6951 0.2158 0.050 Uiso 1 1 calc R
H89B H 0.5968 1.7236 0.1832 0.050 Uiso 1 1 calc R
H89C H 0.5900 1.6360 0.2172 0.050 Uiso 1 1 calc R
C90 C -0.13716(13) 0.75702(13) 0.23615(10) 0.0326(5) Uani 1 1 d .
H90A H -0.1348 0.7935 0.2015 0.049 Uiso 1 1 calc R
H90B H -0.1985 0.7182 0.2276 0.049 Uiso 1 1 calc R
H90C H -0.0892 0.7205 0.2379 0.049 Uiso 1 1 calc R
C91 C 0.44267(14) 1.67669(12) 0.08885(10) 0.0335(5) Uani 1 1 d .
H91A H 0.3978 1.6958 0.1123 0.050 Uiso 1 1 calc R
H91B H 0.4093 1.6429 0.0467 0.050 Uiso 1 1 calc R
H91C H 0.4850 1.7291 0.0827 0.050 Uiso 1 1 calc R
C92 C 0.13668(13) 0.73157(12) 0.12663(8) 0.0248(4) Uani 1 1 d .
C93 C -0.00663(13) 0.74576(13) 0.57940(10) 0.0319(5) Uani 1 1 d .
H93A H -0.0353 0.7882 0.5549 0.048 Uiso 1 1 calc R
H93B H -0.0478 0.7210 0.6058 0.048 Uiso 1 1 calc R
H93C H 0.0035 0.6975 0.5494 0.048 Uiso 1 1 calc R
C94 C 0.27932(14) 1.22636(12) 0.43120(9) 0.0308(4) Uani 1 1 d .
H94A H 0.2886 1.2071 0.4743 0.037 Uiso 1 1 calc R
H94B H 0.2605 1.2850 0.4350 0.037 Uiso 1 1 calc R
C95 C 0.41213(15) 0.91301(12) 0.16236(10) 0.0362(5) Uani 1 1 d .
H95A H 0.3839 0.8511 0.1417 0.043 Uiso 1 1 calc R
H95B H 0.4038 0.9196 0.2072 0.043 Uiso 1 1 calc R
C96 C 0.13193(14) 0.72437(15) 0.65743(11) 0.0379(5) Uani 1 1 d .
H96A H 0.1390 0.6773 0.6252 0.057 Uiso 1 1 calc R
H96B H 0.0923 0.6985 0.6845 0.057 Uiso 1 1 calc R
H96C H 0.1932 0.7528 0.6845 0.057 Uiso 1 1 calc R
C97 C 0.07196(15) 0.67793(14) 0.06438(9) 0.0371(5) Uani 1 1 d .
C98 C 0.37044(14) 1.23532(12) 0.40892(9) 0.0317(5) Uani 1 1 d .
H98A H 0.3648 1.2649 0.3699 0.038 Uiso 1 1 calc R
H98B H 0.4212 1.2726 0.4432 0.038 Uiso 1 1 calc R
C99 C 0.36313(14) 0.97710(12) 0.12575(9) 0.0327(5) Uani 1 1 d .
H99A H 0.2973 0.9677 0.1291 0.039 Uiso 1 1 calc R
H99B H 0.3641 0.9650 0.0795 0.039 Uiso 1 1 calc R
C100 C -0.19046(13) 0.87993(14) 0.29501(10) 0.0365(5) Uani 1 1 d .
H10A H -0.1821 0.9172 0.3367 0.055 Uiso 1 1 calc R
H10B H -0.2537 0.8444 0.2824 0.055 Uiso 1 1 calc R
H10C H -0.1806 0.9179 0.2622 0.055 Uiso 1 1 calc R
C101 C 0.77406(15) 1.48384(13) 0.20921(10) 0.0366(5) Uani 1 1 d .
H10D H 0.7126 1.5000 0.2033 0.055 Uiso 1 1 calc R
H10E H 0.8203 1.5355 0.2064 0.055 Uiso 1 1 calc R
H10F H 0.7906 1.4650 0.2517 0.055 Uiso 1 1 calc R
C102 C 0.67737(15) 1.60350(13) 0.41306(11) 0.0408(5) Uani 1 1 d .
H10G H 0.7304 1.6436 0.4428 0.061 Uiso 1 1 calc R
H10H H 0.6199 1.6244 0.4163 0.061 Uiso 1 1 calc R
H10I H 0.6856 1.6028 0.3688 0.061 Uiso 1 1 calc R
C103 C 0.07126(15) 0.86343(14) 0.67471(9) 0.0347(5) Uani 1 1 d .
H10J H 0.1312 0.8932 0.7029 0.052 Uiso 1 1 calc R
H10K H 0.0317 0.8341 0.7005 0.052 Uiso 1 1 calc R
H10L H 0.0407 0.9075 0.6536 0.052 Uiso 1 1 calc R
C104 C 0.86518(13) 1.37559(15) 0.16987(12) 0.0419(5) Uani 1 1 d .
H10M H 0.8754 1.3553 0.2121 0.063 Uiso 1 1 calc R
H10N H 0.9157 1.4249 0.1698 0.063 Uiso 1 1 calc R
H10O H 0.8640 1.3264 0.1364 0.063 Uiso 1 1 calc R
C105 C 0.05013(14) 0.57633(16) 0.42446(10) 0.0428(6) Uani 1 1 d .
H10P H 0.0920 0.5645 0.4629 0.064 Uiso 1 1 calc R
H10Q H -0.0095 0.5348 0.4163 0.064 Uiso 1 1 calc R
H10R H 0.0400 0.6376 0.4316 0.064 Uiso 1 1 calc R
C106 C -0.13613(16) 0.75917(15) 0.35270(11) 0.0444(6) Uani 1 1 d .
H10S H -0.0882 0.7226 0.3594 0.067 Uiso 1 1 calc R
H10T H -0.1976 0.7204 0.3385 0.067 Uiso 1 1 calc R
H10U H -0.1329 0.7972 0.3932 0.067 Uiso 1 1 calc R
C107 C 0.76810(15) 1.48721(16) 0.43841(12) 0.0506(6) Uani 1 1 d .
H10V H 0.8126 1.5319 0.4712 0.076 Uiso 1 1 calc R
H10W H 0.7869 1.4869 0.3972 0.076 Uiso 1 1 calc R
H101 H 0.7670 1.4283 0.4519 0.076 Uiso 1 1 calc R
C108 C 0.10895(18) 0.46830(14) 0.35555(12) 0.0524(7) Uani 1 1 d .
H102 H 0.1519 0.4569 0.3936 0.079 Uiso 1 1 calc R
H103 H 0.1354 0.4597 0.3176 0.079 Uiso 1 1 calc R
H104 H 0.0493 0.4269 0.3485 0.079 Uiso 1 1 calc R
C109 C 0.22166(17) 0.92766(15) -0.07919(13) 0.0539(7) Uani 1 1 d .
H105 H 0.2642 0.9364 -0.1081 0.081 Uiso 1 1 calc R
H106 H 0.1703 0.8778 -0.0990 0.081 Uiso 1 1 calc R
H107 H 0.2553 0.9146 -0.0380 0.081 Uiso 1 1 calc R
C110 C 0.64309(18) 1.50793(16) 0.49516(10) 0.0503(6) Uani 1 1 d .
H108 H 0.6404 1.4480 0.5069 0.075 Uiso 1 1 calc R
H109 H 0.5818 1.5241 0.4913 0.075 Uiso 1 1 calc R
H110 H 0.6889 1.5506 0.5286 0.075 Uiso 1 1 calc R
C111 C 0.10620(17) 0.59301(18) 0.04289(11) 0.0567(7) Uani 1 1 d .
H111 H 0.1705 0.6090 0.0385 0.085 Uiso 1 1 calc R
H112 H 0.0665 0.5632 0.0013 0.085 Uiso 1 1 calc R
H113 H 0.1034 0.5528 0.0752 0.085 Uiso 1 1 calc R
C112 C 0.11730(17) 0.99439(16) -0.02171(12) 0.0545(7) Uani 1 1 d .
H114 H 0.1526 0.9818 0.0191 0.082 Uiso 1 1 calc R
H115 H 0.0679 0.9429 -0.0417 0.082 Uiso 1 1 calc R
H116 H 0.0897 1.0467 -0.0134 0.082 Uiso 1 1 calc R
C113 C 0.02526(15) 0.5821(2) 0.30753(11) 0.0568(7) Uani 1 1 d .
H117 H -0.0362 0.5454 0.3038 0.085 Uiso 1 1 calc R
H118 H 0.0474 0.5672 0.2685 0.085 Uiso 1 1 calc R
H119 H 0.0209 0.6452 0.3127 0.085 Uiso 1 1 calc R
C114 C -0.02445(16) 0.64867(18) 0.07686(13) 0.0631(8) Uani 1 1 d .
H120 H -0.0199 0.6125 0.1119 0.095 Uiso 1 1 calc R
H121 H -0.0659 0.6134 0.0376 0.095 Uiso 1 1 calc R
H122 H -0.0495 0.7013 0.0891 0.095 Uiso 1 1 calc R
C115 C 0.1284(2) 1.03136(17) -0.13019(13) 0.0706(9) Uani 1 1 d .
H123 H 0.0971 1.0811 -0.1218 0.106 Uiso 1 1 calc R
H124 H 0.0818 0.9783 -0.1514 0.106 Uiso 1 1 calc R
H125 H 0.1708 1.0468 -0.1583 0.106 Uiso 1 1 calc R
C116 C 0.0678(3) 0.7342(2) 0.01049(12) 0.1165(17) Uani 1 1 d .
H126 H 0.0384 0.7846 0.0207 0.175 Uiso 1 1 calc R
H127 H 0.0314 0.6980 -0.0301 0.175 Uiso 1 1 calc R
H128 H 0.1311 0.7565 0.0060 0.175 Uiso 1 1 calc R

loop_
_atom_site_aniso_label
_atom_site_aniso_U_11
_atom_site_aniso_U_22
_atom_site_aniso_U_33
_atom_site_aniso_U_23
_atom_site_aniso_U_13
_atom_site_aniso_U_12
O1 0.0187(6) 0.0207(6) 0.0216(6) 0.0076(5) 0.0096(5) 0.0068(5)
O2 0.0204(6) 0.0145(6) 0.0277(7) -0.0008(5) 0.0018(5) 0.0007(5)
O3 0.0209(6) 0.0169(6) 0.0209(6) -0.0013(5) 0.0011(5) 0.0038(5)
O4 0.0225(6) 0.0190(6) 0.0185(6) -0.0031(5) 0.0004(5) 0.0036(5)
N5 0.0183(7) 0.0143(7) 0.0207(7) 0.0024(6) 0.0079(6) 0.0038(6)
N6 0.0186(7) 0.0150(7) 0.0214(7) 0.0022(6) 0.0060(6) 0.0025(6)
N7 0.0144(7) 0.0162(7) 0.0223(7) -0.0023(6) 0.0051(6) 0.0030(6)
N8 0.0247(8) 0.0133(7) 0.0244(8) 0.0025(6) 0.0092(6) 0.0021(6)
C9 0.0209(9) 0.0168(8) 0.0145(8) 0.0044(6) 0.0075(7) 0.0041(7)
C10 0.0230(9) 0.0144(8) 0.0154(8) 0.0044(6) 0.0088(7) 0.0044(7)
C11 0.0220(9) 0.0160(8) 0.0121(8) 0.0001(6) 0.0034(7) -0.0023(7)
C12 0.0146(8) 0.0157(8) 0.0142(8) 0.0003(6) 0.0044(6) 0.0006(7)
C13 0.0162(8) 0.0155(8) 0.0212(9) 0.0037(7) 0.0028(7) 0.0068(7)
C14 0.0150(8) 0.0130(8) 0.0245(9) 0.0020(7) 0.0042(7) 0.0049(7)
C15 0.0177(8) 0.0139(8) 0.0213(9) 0.0039(7) 0.0051(7) 0.0070(7)
C16 0.0193(8) 0.0145(8) 0.0193(8) 0.0029(7) 0.0031(7) 0.0067(7)
C17 0.0202(9) 0.0155(8) 0.0139(8) 0.0036(6) 0.0063(7) 0.0010(7)
C18 0.0190(8) 0.0156(8) 0.0151(8) 0.0004(6) 0.0037(7) 0.0030(7)
C19 0.0233(9) 0.0177(9) 0.0133(8) 0.0018(7) 0.0064(7) 0.0023(7)
C20 0.0191(9) 0.0203(9) 0.0193(8) 0.0053(7) 0.0074(7) 0.0063(7)
C21 0.0183(8) 0.0197(9) 0.0143(8) -0.0010(7) 0.0060(7) -0.0011(7)
C22 0.0194(8) 0.0149(8) 0.0189(8) 0.0056(7) 0.0076(7) 0.0101(7)
C23 0.0181(8) 0.0138(8) 0.0194(8) -0.0014(7) 0.0031(7) 0.0052(7)
C24 0.0141(8) 0.0149(8) 0.0209(8) 0.0059(7) 0.0051(7) 0.0068(7)
C25 0.0149(8) 0.0172(8) 0.0152(8) -0.0006(6) 0.0011(6) 0.0023(7)
C26 0.0149(8) 0.0188(9) 0.0189(8) 0.0041(7) 0.0028(7) 0.0043(7)
C27 0.0183(8) 0.0154(8) 0.0198(8) 0.0015(7) 0.0060(7) 0.0064(7)
C28 0.0241(9) 0.0174(9) 0.0118(8) 0.0015(6) 0.0048(7) 0.0011(7)
C29 0.0187(8) 0.0202(9) 0.0180(8) -0.0002(7) 0.0082(7) -0.0004(7)
C30 0.0194(9) 0.0134(8) 0.0220(9) 0.0014(7) 0.0070(7) 0.0067(7)
C31 0.0236(9) 0.0179(9) 0.0166(8) 0.0036(7) 0.0042(7) 0.0039(7)
C32 0.0155(8) 0.0165(8) 0.0226(9) 0.0038(7) 0.0040(7) 0.0046(7)
C33 0.0173(8) 0.0176(9) 0.0197(8) 0.0003(7) 0.0022(7) 0.0051(7)
C34 0.0174(8) 0.0187(9) 0.0199(8) 0.0077(7) 0.0054(7) 0.0078(7)
C35 0.0252(9) 0.0144(8) 0.0180(8) 0.0011(7) 0.0076(7) 0.0070(7)
C36 0.0195(9) 0.0177(9) 0.0196(8) 0.0067(7) 0.0035(7) 0.0048(7)
C37 0.0198(8) 0.0187(9) 0.0193(8) 0.0043(7) 0.0101(7) 0.0084(7)
C38 0.0192(9) 0.0207(9) 0.0193(8) 0.0029(7) 0.0047(7) 0.0047(7)
C39 0.0179(8) 0.0159(8) 0.0188(8) 0.0041(7) 0.0052(7) 0.0087(7)
C40 0.0177(8) 0.0203(9) 0.0192(8) 0.0030(7) 0.0064(7) 0.0069(7)
C41 0.0188(8) 0.0210(9) 0.0167(8) 0.0033(7) 0.0086(7) -0.0007(7)
C42 0.0194(9) 0.0201(9) 0.0195(8) 0.0052(7) 0.0071(7) 0.0045(7)
C43 0.0184(8) 0.0151(8) 0.0196(8) 0.0046(7) 0.0056(7) 0.0077(7)
C44 0.0189(9) 0.0211(9) 0.0160(8) 0.0046(7) 0.0037(7) 0.0025(7)
C45 0.0215(9) 0.0178(9) 0.0169(8) 0.0032(7) 0.0026(7) 0.0029(7)
C46 0.0272(9) 0.0150(8) 0.0179(8) -0.0002(7) 0.0078(7) 0.0019(7)
C47 0.0243(9) 0.0173(9) 0.0220(9) 0.0014(7) 0.0084(7) 0.0028(7)
C48 0.0198(9) 0.0165(9) 0.0185(8) 0.0032(7) 0.0046(7) 0.0048(7)
C49 0.0189(9) 0.0158(9) 0.0263(9) 0.0057(7) 0.0018(7) 0.0027(7)
C50 0.0225(9) 0.0169(8) 0.0178(8) 0.0045(7) 0.0062(7) 0.0066(7)
C51 0.0207(9) 0.0194(9) 0.0169(8) 0.0052(7) 0.0043(7) 0.0073(7)
C52 0.0166(8) 0.0137(8) 0.0221(9) 0.0020(7) 0.0068(7) 0.0050(7)
C53 0.0184(9) 0.0190(9) 0.0266(9) 0.0071(7) 0.0071(7) 0.0063(7)
C54 0.0248(9) 0.0201(9) 0.0212(9) -0.0025(7) 0.0095(7) -0.0012(7)
C55 0.0209(9) 0.0194(9) 0.0196(8) 0.0025(7) 0.0085(7) 0.0027(7)
C56 0.0261(9) 0.0166(9) 0.0186(8) 0.0002(7) 0.0084(7) 0.0042(7)
C57 0.0178(8) 0.0164(8) 0.0233(9) 0.0019(7) 0.0050(7) 0.0074(7)
C58 0.0212(9) 0.0155(8) 0.0185(8) 0.0018(7) 0.0073(7) 0.0050(7)
C59 0.0173(8) 0.0197(9) 0.0224(9) 0.0061(7) 0.0053(7) 0.0048(7)
C60 0.0191(9) 0.0209(9) 0.0239(9) 0.0089(7) 0.0119(7) 0.0084(7)
C61 0.0274(10) 0.0196(9) 0.0183(9) -0.0005(7) 0.0073(7) -0.0007(8)
C62 0.0210(9) 0.0285(10) 0.0173(8) 0.0046(7) 0.0040(7) -0.0004(8)
C63 0.0174(9) 0.0209(9) 0.0323(10) -0.0017(8) 0.0054(7) 0.0059(7)
C64 0.0213(9) 0.0192(9) 0.0232(9) -0.0044(7) 0.0075(7) 0.0031(7)
C65 0.0216(9) 0.0236(9) 0.0176(8) 0.0012(7) 0.0038(7) 0.0014(7)
C66 0.0186(9) 0.0199(9) 0.0261(9) -0.0033(7) 0.0069(7) -0.0008(7)
C67 0.0191(9) 0.0230(9) 0.0268(9) 0.0059(7) 0.0033(7) -0.0019(7)
C68 0.0220(9) 0.0135(8) 0.0241(9) -0.0011(7) 0.0019(7) 0.0035(7)
C69 0.0243(9) 0.0220(9) 0.0258(9) 0.0011(7) 0.0113(8) 0.0011(8)
C70 0.0191(9) 0.0231(9) 0.0251(9) 0.0013(7) 0.0038(7) 0.0048(7)
C71 0.0266(10) 0.0194(9) 0.0236(9) -0.0015(7) -0.0004(7) 0.0040(8)
C72 0.0321(11) 0.0263(10) 0.0300(10) 0.0088(8) 0.0072(8) -0.0051(8)
C73 0.0239(9) 0.0264(10) 0.0236(9) 0.0016(8) 0.0074(8) -0.0022(8)
C74 0.0162(8) 0.0180(9) 0.0207(9) -0.0025(7) 0.0042(7) 0.0026(7)
C75 0.0271(10) 0.0205(9) 0.0273(10) -0.0031(8) 0.0054(8) -0.0026(8)
C76 0.0265(10) 0.0270(10) 0.0309(10) 0.0145(8) 0.0155(8) 0.0086(8)
C77 0.0231(9) 0.0304(10) 0.0305(10) 0.0020(8) 0.0104(8) 0.0010(8)
C78 0.0376(11) 0.0175(9) 0.0256(10) 0.0020(7) 0.0084(8) -0.0023(8)
C79 0.0313(10) 0.0167(9) 0.0278(9) 0.0061(7) 0.0122(8) 0.0085(8)
C80 0.0196(9) 0.0269(10) 0.0395(11) -0.0065(8) 0.0121(8) 0.0040(8)
C81 0.0263(9) 0.0170(9) 0.0219(9) 0.0023(7) 0.0059(7) 0.0024(7)
C82 0.0191(9) 0.0285(10) 0.0340(10) -0.0056(8) 0.0105(8) -0.0008(8)
C83 0.0335(10) 0.0190(9) 0.0322(10) 0.0064(8) 0.0131(8) 0.0095(8)
C84 0.0206(9) 0.0276(10) 0.0306(10) 0.0052(8) 0.0089(8) -0.0003(8)
C85 0.0296(10) 0.0294(11) 0.0335(11) 0.0013(8) 0.0156(8) 0.0019(8)
C86 0.0238(10) 0.0325(11) 0.0278(10) 0.0041(8) 0.0021(8) -0.0078(8)
C87 0.0556(13) 0.0154(9) 0.0363(11) 0.0053(8) 0.0235(10) 0.0080(9)
C88 0.0309(11) 0.0304(11) 0.0324(11) 0.0036(8) 0.0102(9) -0.0084(9)
C89 0.0367(11) 0.0286(11) 0.0302(10) -0.0047(8) 0.0144(9) -0.0108(9)
C90 0.0240(10) 0.0273(11) 0.0427(12) -0.0004(9) 0.0084(9) -0.0033(8)
C91 0.0380(11) 0.0179(10) 0.0474(12) 0.0118(9) 0.0134(10) 0.0043(9)
C92 0.0271(10) 0.0258(10) 0.0179(9) -0.0019(7) 0.0068(7) -0.0039(8)
C93 0.0266(10) 0.0287(11) 0.0458(12) 0.0114(9) 0.0173(9) 0.0051(8)
C94 0.0431(12) 0.0172(9) 0.0343(11) -0.0005(8) 0.0178(9) 0.0036(8)
C95 0.0564(14) 0.0169(10) 0.0373(11) 0.0001(8) 0.0251(10) -0.0026(9)
C96 0.0325(11) 0.0457(13) 0.0502(13) 0.0328(11) 0.0228(10) 0.0157(10)
C97 0.0442(12) 0.0317(11) 0.0243(10) -0.0058(8) -0.0049(9) -0.0018(10)
C98 0.0420(12) 0.0210(10) 0.0292(10) -0.0024(8) 0.0145(9) -0.0063(9)
C99 0.0359(11) 0.0264(10) 0.0318(10) -0.0013(8) 0.0137(9) -0.0091(9)
C100 0.0188(10) 0.0450(13) 0.0432(12) -0.0014(10) 0.0083(9) 0.0024(9)
C101 0.0428(12) 0.0257(11) 0.0328(11) 0.0002(9) 0.0063(9) -0.0119(9)
C102 0.0413(12) 0.0224(11) 0.0471(13) 0.0036(9) -0.0080(10) -0.0029(9)
C103 0.0423(12) 0.0402(12) 0.0296(10) 0.0140(9) 0.0199(9) 0.0103(10)
C104 0.0185(10) 0.0493(14) 0.0593(14) 0.0218(11) 0.0081(10) 0.0021(9)
C105 0.0261(11) 0.0561(15) 0.0391(12) 0.0067(10) 0.0075(9) -0.0120(10)
C106 0.0399(12) 0.0427(13) 0.0464(13) 0.0148(10) 0.0116(10) -0.0112(10)
C107 0.0310(12) 0.0405(13) 0.0633(15) -0.0211(11) -0.0126(11) 0.0065(10)
C108 0.0594(16) 0.0255(12) 0.0633(16) -0.0008(11) 0.0183(13) -0.0182(11)
C109 0.0439(14) 0.0325(13) 0.0742(17) -0.0167(12) 0.0123(12) -0.0064(11)
C110 0.0615(16) 0.0504(14) 0.0250(11) -0.0066(10) 0.0030(10) -0.0119(12)
C111 0.0469(14) 0.0665(17) 0.0401(13) -0.0301(12) -0.0020(11) 0.0041(12)
C112 0.0502(15) 0.0422(14) 0.0617(16) -0.0075(12) 0.0202(12) -0.0170(12)
C113 0.0253(11) 0.090(2) 0.0442(14) 0.0205(13) -0.0045(10) -0.0105(12)
C114 0.0319(13) 0.0627(17) 0.0713(18) -0.0297(14) -0.0138(12) 0.0008(12)
C115 0.082(2) 0.0415(15) 0.0556(16) 0.0060(12) -0.0299(14) -0.0218(14)
C116 0.224(5) 0.0552(19) 0.0247(14) 0.0026(12) -0.034(2) -0.021(2)

loop_
_atom_type_symbol
_atom_type_description
_atom_type_scat_dispersion_real
_atom_type_scat_dispersion_imag
_atom_type_scat_source
C C 0.0033 0.0016 'International Tables Vol C Tables 4.2.6.8 and 6.1.1.4'
H H 0.0000 0.0000 'International Tables Vol C Tables 4.2.6.8 and 6.1.1.4'
N N 0.0061 0.0033 'International Tables Vol C Tables 4.2.6.8 and 6.1.1.4'
O O 0.0106 0.0060 'International Tables Vol C Tables 4.2.6.8 and 6.1.1.4'

loop_
_geom_angle_atom_site_label_1
_geom_angle_atom_site_label_2
_geom_angle_atom_site_label_3
_geom_angle
C24 N5 C55 123.14(13)
C24 N5 C79 111.52(13)
C55 N5 C79 109.21(13)
C15 N6 C81 120.81(13)
C15 N6 C70 113.15(13)
C81 N6 C70 110.67(13)
C14 N7 C74 123.60(13)
C14 N7 C63 113.15(13)
C74 N7 C63 110.26(13)
C52 N8 C83 114.56(14)
C52 N8 C69 119.94(14)
C83 N8 C69 113.38(14)
C35 C9 C17 118.72(15)
C35 C9 C58 121.47(15)
C17 C9 C58 119.63(14)
C51 C10 C17 118.52(15)
C51 C10 C48 121.28(15)
C17 C10 C48 120.02(14)
O2 C11 C19 123.07(15)
O2 C11 C28 115.87(15)
C19 C11 C28 121.05(15)
O1 C12 C25 117.64(14)
O1 C12 C18 121.39(15)
C25 C12 C18 120.97(14)
C59 C13 C14 118.33(15)
C59 C13 C26 115.33(14)
C14 C13 C26 126.34(14)
C13 C14 C57 118.32(14)
C13 C14 N7 127.55(14)
C57 C14 N7 114.08(14)
C39 C15 C16 118.97(14)
C39 C15 N6 114.53(14)
C16 C15 N6 126.51(14)
C50 C16 C15 117.81(15)
C50 C16 C45 115.81(14)
C15 C16 C45 126.39(14)
O3 C17 C10 117.39(14)
O3 C17 C9 122.00(15)
C10 C17 C9 120.61(15)
C40 C18 C12 118.68(15)
C40 C18 C37 122.19(15)
C12 C18 C37 119.02(14)
C11 C19 C46 118.23(15)
C11 C19 C56 123.51(14)
C46 C19 C56 118.25(15)
C27 C20 C32 122.48(15)
O4 C21 C29 121.22(15)
O4 C21 C41 117.05(15)
C29 C21 C41 121.72(15)
C60 C22 C24 120.27(15)
C60 C22 C37 116.57(14)
C24 C22 C37 123.03(14)
C30 C23 C39 122.06(15)
C34 C24 C22 117.98(14)
C34 C24 N5 128.24(14)
C22 C24 N5 113.78(13)
C12 C25 C36 118.30(15)
C12 C25 C26 120.57(14)
C36 C25 C26 120.75(15)
C25 C26 C13 110.61(13)
C20 C27 C52 119.58(15)
C20 C27 C56 118.94(14)
C52 C27 C56 121.40(14)
C65 C28 C11 117.94(16)
C65 C28 C45 118.64(15)
C11 C28 C45 123.42(14)
C21 C29 C54 118.42(16)
C21 C29 C64 119.66(14)
C54 C29 C64 121.85(15)
C23 C30 C50 116.43(15)
C23 C30 C47 123.33(14)
C50 C30 C47 120.23(14)
C51 C31 C35 116.63(15)
C51 C31 C71 122.59(15)
C35 C31 C71 120.78(15)
C33 C32 C20 116.47(15)
C33 C32 C67 121.64(15)
C20 C32 C67 121.88(15)
C32 C33 C43 122.86(15)
C38 C34 C24 118.56(15)
C38 C34 C44 114.02(14)
C24 C34 C44 127.42(14)
C9 C35 C31 122.63(15)
C42 C36 C25 122.68(16)
C18 C37 C22 110.40(13)
C53 C38 C34 124.37(16)
C23 C39 C15 120.38(15)
C23 C39 C58 116.29(14)
C15 C39 C58 123.16(14)
C18 C40 C42 122.24(15)
C21 C41 C62 117.72(16)
C21 C41 C44 120.28(14)
C62 C41 C44 121.98(16)
C36 C42 C40 117.04(15)
C36 C42 C76 123.05(15)
C40 C42 C76 119.70(15)
C52 C43 C33 119.33(15)
C52 C43 C48 122.67(14)
C33 C43 C48 117.95(14)
C41 C44 C34 111.98(13)
C28 C45 C16 118.99(14)
C61 C46 C19 122.88(16)
C85 C47 C89 107.72(15)
C85 C47 C91 109.57(15)
C89 C47 C91 108.68(15)
C85 C47 C30 109.73(14)
C89 C47 C30 112.18(14)
C91 C47 C30 108.93(14)
C10 C48 C43 110.88(13)
C59 C49 C68 116.36(15)
C59 C49 C86 123.94(16)
C68 C49 C86 119.62(15)
C30 C50 C16 124.19(15)
C31 C51 C10 122.84(16)
C43 C52 C27 118.62(14)
C43 C52 N8 123.65(14)
C27 C52 N8 117.49(14)
C38 C53 C60 115.84(15)
C38 C53 C84 122.80(15)
C60 C53 C84 121.27(15)
C92 C54 C29 122.00(16)
N5 C55 C73 109.32(13)
C27 C56 C19 115.16(13)
C68 C57 C14 120.55(15)
C68 C57 C64 115.76(15)
C14 C57 C64 123.15(14)
C9 C58 C39 109.52(13)
C49 C59 C13 123.96(16)
C22 C60 C53 122.67(15)
C65 C61 C46 116.60(15)
C65 C61 C75 120.32(16)
C46 C61 C75 123.04(16)
C92 C62 C41 122.66(17)
N7 C63 C80 111.19(15)
C29 C64 C57 109.37(13)
C61 C65 C28 123.20(16)
C82 C66 C74 110.21(15)
C32 C67 C104 108.36(15)
C32 C67 C72 111.56(14)
C104 C67 C72 108.63(16)
C32 C67 C101 111.15(14)
C104 C67 C101 109.26(16)
C72 C67 C101 107.84(16)
C57 C68 C49 122.35(15)
N8 C69 C99 109.13(15)
N6 C70 C77 110.85(15)
C107 C71 C102 107.79(17)
C107 C71 C110 108.46(18)
C102 C71 C110 109.36(17)
C107 C71 C31 111.81(15)
C102 C71 C31 110.19(15)
C110 C71 C31 109.19(15)
C98 C73 C55 111.07(16)
N7 C74 C66 109.72(13)
C115 C75 C61 109.93(16)
C115 C75 C112 109.5(2)
C61 C75 C112 108.85(15)
C115 C75 C109 109.61(19)
C61 C75 C109 112.34(16)
C112 C75 C109 106.54(18)
C96 C76 C103 108.41(16)
C96 C76 C93 107.73(16)
C103 C76 C93 109.91(16)
C96 C76 C42 112.16(15)
C103 C76 C42 110.30(15)
C93 C76 C42 108.29(15)
C70 C77 C88 111.00(15)
C81 C78 C88 111.23(16)
N5 C79 C94 110.92(15)
C63 C80 C82 111.50(15)
N6 C81 C78 109.53(14)
C66 C82 C80 109.73(14)
N8 C83 C87 109.81(16)
C90 C84 C53 112.49(14)
C90 C84 C106 108.38(16)
C53 C84 C106 111.08(16)
C90 C84 C100 108.63(16)
C53 C84 C100 107.53(15)
C106 C84 C100 108.64(16)
C105 C86 C108 109.15(18)
C105 C86 C49 112.55(15)
C108 C86 C49 109.02(17)
C105 C86 C113 107.59(18)
C108 C86 C113 109.80(19)
C49 C86 C113 108.70(16)
C83 C87 C95 109.99(16)
C78 C88 C77 110.30(15)
C54 C92 C62 117.39(16)
C54 C92 C97 121.93(17)
C62 C92 C97 120.62(17)
C79 C94 C98 111.10(15)
C99 C95 C87 111.02(16)
C116 C97 C114 111.0(3)
C116 C97 C92 109.76(18)
C114 C97 C92 108.95(17)
C116 C97 C111 108.2(2)
C114 C97 C111 107.26(19)
C92 C97 C111 111.68(18)
C73 C98 C94 110.16(15)
C95 C99 C69 111.10(16)

loop_
_geom_bond_atom_site_label_1
_geom_bond_atom_site_label_2
_geom_bond_distance
O1 C12 1.3660(19)
O2 C11 1.3719(19)
O3 C17 1.3674(19)
O4 C21 1.3703(19)
N5 C24 1.451(2)
N5 C55 1.472(2)
N5 C79 1.472(2)
N6 C15 1.446(2)
N6 C81 1.466(2)
N6 C70 1.472(2)
N7 C14 1.444(2)
N7 C74 1.468(2)
N7 C63 1.472(2)
N8 C52 1.438(2)
N8 C83 1.460(2)
N8 C69 1.463(2)
C9 C35 1.387(2)
C9 C17 1.398(2)
C9 C58 1.516(2)
C10 C51 1.391(2)
C10 C17 1.392(2)
C10 C48 1.515(2)
C11 C19 1.397(2)
C11 C28 1.401(2)
C12 C25 1.390(2)
C12 C18 1.396(2)
C13 C59 1.401(2)
C13 C14 1.409(2)
C13 C26 1.531(2)
C14 C57 1.414(2)
C15 C39 1.407(2)
C15 C16 1.412(2)
C16 C50 1.395(2)
C16 C45 1.532(2)
C18 C40 1.389(2)
C18 C37 1.514(2)
C19 C46 1.399(2)
C19 C56 1.530(2)
C20 C27 1.394(2)
C20 C32 1.393(2)
C21 C29 1.390(2)
C21 C41 1.391(2)
C22 C60 1.383(2)
C22 C24 1.425(2)
C22 C37 1.533(2)
C23 C30 1.387(2)
C23 C39 1.391(2)
C24 C34 1.406(2)
C25 C36 1.394(2)
C25 C26 1.522(2)
C27 C52 1.406(2)
C27 C56 1.519(2)
C28 C65 1.394(2)
C28 C45 1.528(2)
C29 C54 1.395(2)
C29 C64 1.511(2)
C30 C50 1.392(2)
C30 C47 1.532(2)
C31 C51 1.393(2)
C31 C35 1.395(2)
C31 C71 1.531(2)
C32 C33 1.388(2)
C32 C67 1.533(2)
C33 C43 1.400(2)
C34 C38 1.399(2)
C34 C44 1.533(2)
C36 C42 1.390(2)
C38 C53 1.384(2)
C39 C58 1.529(2)
C40 C42 1.396(2)
C41 C62 1.393(2)
C41 C44 1.514(2)
C42 C76 1.537(2)
C43 C52 1.398(2)
C43 C48 1.531(2)
C46 C61 1.391(3)
C47 C85 1.528(2)
C47 C89 1.526(2)
C47 C91 1.533(3)
C49 C59 1.384(2)
C49 C68 1.391(2)
C49 C86 1.532(2)
C53 C60 1.393(2)
C53 C84 1.532(2)
C54 C92 1.389(3)
C55 C73 1.523(2)
C57 C68 1.380(2)
C57 C64 1.528(2)
C61 C65 1.395(2)
C61 C75 1.533(2)
C62 C92 1.395(3)
C63 C80 1.520(2)
C66 C82 1.523(3)
C66 C74 1.522(2)
C67 C104 1.535(3)
C67 C72 1.533(2)
C67 C101 1.536(3)
C69 C99 1.523(2)
C70 C77 1.517(2)
C71 C107 1.523(3)
C71 C102 1.524(3)
C71 C110 1.529(3)
C73 C98 1.523(3)
C75 C115 1.505(3)
C75 C112 1.534(3)
C75 C109 1.538(3)
C76 C96 1.526(3)
C76 C103 1.533(3)
C76 C93 1.537(3)
C77 C88 1.530(3)
C78 C81 1.519(2)
C78 C88 1.522(3)
C79 C94 1.514(3)
C80 C82 1.524(2)
C83 C87 1.519(2)
C84 C90 1.530(3)
C84 C106 1.538(3)
C84 C100 1.535(3)
C86 C105 1.525(3)
C86 C108 1.532(3)
C86 C113 1.533(3)
C87 C95 1.522(3)
C92 C97 1.536(2)
C94 C98 1.526(3)
C95 C99 1.516(3)
C97 C116 1.514(3)
C97 C114 1.526(3)
C97 C111 1.540(3)

loop_
_geom_hbond_atom_site_label_D
_geom_hbond_atom_site_label_H
_geom_hbond_atom_site_label_A
_geom_hbond_distance_DH
_geom_hbond_distance_HA
_geom_hbond_distance_DA
_geom_hbond_angle_DHA
O1 H1 N5 0.95 1.94 2.8454(18) 158.6
O3 H3 N6 0.92 2.02 2.9135(18) 165.0
O4 H4 N7 0.92 1.97 2.8691(19) 163.7
